data_7236133
loop_
_publ_author_name
'Yin, Ping'
'He, Chunlin'
'Shreeve, Jean'ne M.'

_publ_section_title
;
 Fused heterocycle-based energetic salts: alliance of pyrazole and
 1,2,3-triazole
;
_journal_issue 4
_journal_name_full 'Journal of Materials Chemistry A'
_journal_page_first 1514
_journal_paper_doi 10.1039/C5TA09999D
_journal_volume 4
_journal_year 2016
_chemical_formula_moiety 'C4 H3 N6 O3, C H6 N3'
_chemical_formula_sum 'C5 H9 N9 O3'
_chemical_formula_weight 243.21
_space_group_crystal_system monoclinic
_space_group_IT_number 14
_space_group_name_Hall '-P 2ybc'
_space_group_name_H-M_alt 'P 1 21/c 1'
_atom_sites_solution_hydrogens difmap
_audit_creation_date 2015-10-30
_audit_creation_method
;
Olex2 1.2
(compiled 2015.09.30 svn.r3233 for OlexSys, GUI svn.r5103)
;
_audit_update_record
;
2015-12-01 deposited with the CCDC.
2015-12-24 downloaded from the CCDC.
;
_cell_angle_alpha 90
_cell_angle_beta 104.811(2)
_cell_angle_gamma 90
_cell_formula_units_Z 4
_cell_length_a 9.1162(6)
_cell_length_b 7.8445(5)
_cell_length_c 14.1930(9)
_cell_measurement_reflns_used 9938
_cell_measurement_temperature 100
_cell_measurement_theta_max 30.54
_cell_measurement_theta_min 2.97
_cell_volume 981.25(11)
_computing_cell_refinement 'SAINT v8.34A (Bruker, 2013)'
_computing_data_reduction 'SAINT v8.34A (Bruker, 2013)'
_computing_molecular_graphics 'Olex2 (Dolomanov et al., 2009)'
_computing_publication_material 'Olex2 (Dolomanov et al., 2009)'
_computing_structure_refinement 'ShelXL (Sheldrick, 2015)'
_computing_structure_solution 'ShelXT (Sheldrick, 2015)'
_diffrn_ambient_temperature 100
_diffrn_detector 'Bruker Photon-100 area detector'
_diffrn_detector_area_resol_mean 10.5
_diffrn_detector_type 'CMOS area detector'
_diffrn_measured_fraction_theta_full 0.999
_diffrn_measured_fraction_theta_max 0.998
_diffrn_measurement_device 'Fixed Chi Three-Circle Diffractometer'
_diffrn_measurement_device_type 'D8 Venture'
_diffrn_measurement_method '\w and \f scans'
_diffrn_radiation_monochromator 'TRIUMPH graphite'
_diffrn_radiation_probe x-ray
_diffrn_radiation_type MoK\a
_diffrn_radiation_wavelength 0.71073
_diffrn_reflns_av_R_equivalents 0.0337
_diffrn_reflns_av_unetI/netI 0.0175
_diffrn_reflns_Laue_measured_fraction_full 0.999
_diffrn_reflns_Laue_measured_fraction_max 0.998
_diffrn_reflns_limit_h_max 13
_diffrn_reflns_limit_h_min -13
_diffrn_reflns_limit_k_max 11
_diffrn_reflns_limit_k_min -11
_diffrn_reflns_limit_l_max 20
_diffrn_reflns_limit_l_min -20
_diffrn_reflns_number 38245
_diffrn_reflns_point_group_measured_fraction_full 0.999
_diffrn_reflns_point_group_measured_fraction_max 0.998
_diffrn_reflns_theta_full 25.242
_diffrn_reflns_theta_max 30.613
_diffrn_reflns_theta_min 2.969
_diffrn_source 'sealed tube'
_diffrn_source_type fine-focus
_diffrn_standards_number 0
_exptl_absorpt_coefficient_mu 0.137
_exptl_absorpt_correction_T_max 0.7461
_exptl_absorpt_correction_T_min 0.7136
_exptl_absorpt_correction_type multi-scan
_exptl_absorpt_process_details
;
SADABS-2014/4 (Bruker,2014/4) was used for absorption correction.
wR2(int) was 0.0463 before and 0.0438 after correction.
The Ratio of minimum to maximum transmission is 0.9564.
The \l/2 correction factor is 0.00150.
;
_exptl_crystal_colour orange
_exptl_crystal_colour_primary orange
_exptl_crystal_density_diffrn 1.646
_exptl_crystal_description plate
_exptl_crystal_F_000 504
_exptl_crystal_size_max 0.3
_exptl_crystal_size_mid 0.2
_exptl_crystal_size_min 0.06
_refine_diff_density_max 0.559
_refine_diff_density_min -0.197
_refine_diff_density_rms 0.061
_refine_ls_extinction_method none
_refine_ls_goodness_of_fit_ref 1.052
_refine_ls_hydrogen_treatment refall
_refine_ls_matrix_type full
_refine_ls_number_parameters 190
_refine_ls_number_reflns 3012
_refine_ls_number_restraints 0
_refine_ls_restrained_S_all 1.052
_refine_ls_R_factor_all 0.0479
_refine_ls_R_factor_gt 0.0354
_refine_ls_shift/su_max 0.001
_refine_ls_shift/su_mean 0.000
_refine_ls_structure_factor_coef Fsqd
_refine_ls_weighting_details 'w=1/[\s^2^(Fo^2^)+(0.0422P)^2^+0.3830P] where P=(Fo^2^+2Fc^2^)/3'
_refine_ls_weighting_scheme calc
_refine_ls_wR_factor_gt 0.0824
_refine_ls_wR_factor_ref 0.0882
_reflns_Friedel_coverage 0.000
_reflns_number_gt 2475
_reflns_number_total 3012
_reflns_threshold_expression 'I > 2\s(I)'
_cod_data_source_file c5ta09999d2.cif
_cod_data_source_block shr31
_cod_depositor_comments
;
The following automatic conversions were performed:

data item '_diffrn_radiation_probe' value 'X-ray' was changed to
'x-ray' in accordance with the
/home/saulius/struct/COD-crude-data/automatic-downloads/DataCite-retrospective/RSC/depositions/lib/dictionaries/cif_core.dic
dictionary named 'cif_core.dic' version 2.4.2 last updated on
2011-04-26.

Automatic conversion script
Id: cif_fix_values 6909 2019-04-08 15:41:33Z antanas 
;
_cod_database_code 7236133
_shelx_space_group_comment
;
The symmetry employed for this shelxl refinement is uniquely defined
by the following loop, which should always be used as a source of
symmetry information in preference to the above space-group names.
They are only intended as comments.
;
_shelx_estimated_absorpt_t_max 0.992
_shelx_estimated_absorpt_t_min 0.960
_olex2_refinement_description
;
;
_shelx_shelxl_version_number 2014/7
_olex2_submission_special_instructions 'No special instructions were received'

loop_
_space_group_symop_operation_xyz
'x, y, z'
'-x, y+1/2, -z+1/2'
'-x, -y, -z'
'x, -y-1/2, z-1/2'

loop_
_atom_site_label
_atom_site_type_symbol
_atom_site_fract_x
_atom_site_fract_y
_atom_site_fract_z
_atom_site_U_iso_or_equiv
_atom_site_adp_type
_atom_site_occupancy
_atom_site_site_symmetry_order
_atom_site_calc_flag
O1 O 0.33488(8) 1.00128(9) 0.58098(5) 0.01456(16) Uani 1 1 d
O2 O -0.27163(9) 0.57187(10) 0.45965(6) 0.01858(17) Uani 1 1 d
O3 O -0.22950(9) 0.47963(10) 0.32407(5) 0.01810(17) Uani 1 1 d
N1 N -0.00977(10) 0.82568(11) 0.59152(6) 0.01307(17) Uani 1 1 d
N2 N 0.11491(10) 0.92000(11) 0.62692(6) 0.01318(17) Uani 1 1 d
N3 N 0.20720(9) 0.91265(10) 0.56576(6) 0.01146(17) Uani 1 1 d
N4 N 0.15899(9) 0.74535(11) 0.40538(6) 0.01207(17) Uani 1 1 d
N5 N 0.03778(9) 0.64752(11) 0.36445(6) 0.01305(17) Uani 1 1 d
N6 N -0.19434(10) 0.56344(11) 0.39999(6) 0.01354(17) Uani 1 1 d
C1 C -0.05451(11) 0.65547(12) 0.42355(7) 0.01221(19) Uani 1 1 d
C2 C 0.00629(11) 0.75761(12) 0.50679(7) 0.01140(18) Uani 1 1 d
C3 C 0.14205(11) 0.81035(12) 0.49068(7) 0.01105(18) Uani 1 1 d
C4 C 0.29110(12) 0.75033(15) 0.36555(8) 0.0166(2) Uani 1 1 d
H4A H 0.2597(16) 0.7184(19) 0.2993(11) 0.022(3) Uiso 1 1 d
H4B H 0.3658(18) 0.671(2) 0.4026(11) 0.031(4) Uiso 1 1 d
H4C H 0.3278(17) 0.865(2) 0.3702(11) 0.025(4) Uiso 1 1 d
N7 N 0.44384(11) 0.34304(13) 0.27139(7) 0.01636(19) Uani 1 1 d
H7A H 0.538(2) 0.355(2) 0.2960(12) 0.033(4) Uiso 1 1 d
H7B H 0.4043(17) 0.3960(19) 0.2172(11) 0.024(4) Uiso 1 1 d
N8 N 0.40813(10) 0.20211(12) 0.40630(6) 0.01495(18) Uani 1 1 d
H8A H 0.3491(17) 0.1821(19) 0.4454(11) 0.023(4) Uiso 1 1 d
H8B H 0.4966(18) 0.148(2) 0.4138(11) 0.028(4) Uiso 1 1 d
N9 N 0.20667(10) 0.33402(11) 0.29977(7) 0.01389(17) Uani 1 1 d
H9A H 0.1733(17) 0.405(2) 0.2522(11) 0.024(4) Uiso 1 1 d
H9B H 0.1432(18) 0.285(2) 0.3292(11) 0.030(4) Uiso 1 1 d
C5 C 0.35155(11) 0.29348(12) 0.32585(7) 0.01177(19) Uani 1 1 d

loop_
_atom_site_aniso_label
_atom_site_aniso_U_11
_atom_site_aniso_U_22
_atom_site_aniso_U_33
_atom_site_aniso_U_23
_atom_site_aniso_U_13
_atom_site_aniso_U_12
O1 0.0110(3) 0.0157(3) 0.0168(4) -0.0024(3) 0.0032(3) -0.0037(3)
O2 0.0164(4) 0.0207(4) 0.0203(4) -0.0007(3) 0.0077(3) -0.0020(3)
O3 0.0180(4) 0.0184(4) 0.0160(4) -0.0045(3) 0.0008(3) -0.0037(3)
N1 0.0138(4) 0.0128(4) 0.0127(4) 0.0003(3) 0.0036(3) -0.0004(3)
N2 0.0134(4) 0.0141(4) 0.0127(4) -0.0001(3) 0.0046(3) 0.0002(3)
N3 0.0119(4) 0.0114(4) 0.0110(4) 0.0001(3) 0.0029(3) -0.0003(3)
N4 0.0128(4) 0.0128(4) 0.0103(4) -0.0010(3) 0.0024(3) -0.0022(3)
N5 0.0135(4) 0.0127(4) 0.0119(4) 0.0005(3) 0.0012(3) -0.0013(3)
N6 0.0131(4) 0.0122(4) 0.0140(4) 0.0020(3) 0.0011(3) 0.0004(3)
C1 0.0123(4) 0.0117(4) 0.0117(4) 0.0011(3) 0.0012(3) -0.0006(3)
C2 0.0113(4) 0.0107(4) 0.0119(4) 0.0020(3) 0.0025(3) 0.0003(3)
C3 0.0122(4) 0.0106(4) 0.0100(4) 0.0012(3) 0.0022(3) 0.0004(3)
C4 0.0171(5) 0.0209(5) 0.0146(5) -0.0035(4) 0.0089(4) -0.0052(4)
N7 0.0114(4) 0.0235(5) 0.0145(4) 0.0052(4) 0.0038(3) -0.0001(3)
N8 0.0136(4) 0.0186(4) 0.0137(4) 0.0038(3) 0.0054(3) 0.0033(3)
N9 0.0115(4) 0.0156(4) 0.0148(4) 0.0029(3) 0.0038(3) 0.0004(3)
C5 0.0124(4) 0.0115(4) 0.0116(4) -0.0021(3) 0.0033(3) -0.0012(3)

loop_
_atom_type_symbol
_atom_type_description
_atom_type_scat_dispersion_real
_atom_type_scat_dispersion_imag
_atom_type_scat_source
C C 0.0033 0.0016 'International Tables Vol C Tables 4.2.6.8 and 6.1.1.4'
H H 0.0000 0.0000 'International Tables Vol C Tables 4.2.6.8 and 6.1.1.4'
N N 0.0061 0.0033 'International Tables Vol C Tables 4.2.6.8 and 6.1.1.4'
O O 0.0106 0.0060 'International Tables Vol C Tables 4.2.6.8 and 6.1.1.4'

loop_
_geom_angle_atom_site_label_1
_geom_angle_atom_site_label_2
_geom_angle_atom_site_label_3
_geom_angle
N2 N1 C2 106.01(8)
N1 N2 N3 109.98(8)
O1 N3 N2 122.43(8)
O1 N3 C3 129.33(8)
C3 N3 N2 108.19(8)
N5 N4 C3 109.28(8)
N5 N4 C4 121.06(8)
C3 N4 C4 129.03(8)
C1 N5 N4 106.36(8)
O2 N6 C1 116.38(8)
O3 N6 O2 124.18(9)
O3 N6 C1 119.43(9)
N5 C1 N6 119.88(9)
N5 C1 C2 112.07(9)
C2 C1 N6 128.03(9)
N1 C2 C1 148.52(9)
N1 C2 C3 109.49(9)
C3 C2 C1 101.99(9)
N3 C3 N4 143.36(9)
N3 C3 C2 106.32(9)
N4 C3 C2 110.29(9)
N4 C4 H4A 108.0(9)
N4 C4 H4B 108.0(9)
N4 C4 H4C 108.0(9)
H4A C4 H4B 111.2(13)
H4A C4 H4C 109.2(13)
H4B C4 H4C 112.3(13)
H7A N7 H7B 117.6(15)
C5 N7 H7A 120.9(11)
C5 N7 H7B 118.1(10)
H8A N8 H8B 121.2(14)
C5 N8 H8A 118.0(10)
C5 N8 H8B 119.9(10)
H9A N9 H9B 120.4(14)
C5 N9 H9A 120.1(10)
C5 N9 H9B 119.4(10)
N8 C5 N7 119.19(9)
N9 C5 N7 120.09(9)
N9 C5 N8 120.72(9)

loop_
_geom_bond_atom_site_label_1
_geom_bond_atom_site_label_2
_geom_bond_distance
O1 N3 1.3252(11)
O2 N6 1.2340(11)
O3 N6 1.2327(11)
N1 N2 1.3416(12)
N1 C2 1.3575(13)
N2 N3 1.3558(12)
N3 C3 1.3449(12)
N4 N5 1.3488(12)
N4 C3 1.3584(12)
N4 C4 1.4559(13)
N5 C1 1.3328(13)
N6 C1 1.4283(13)
C1 C2 1.4178(14)
C2 C3 1.3784(13)
C4 H4A 0.944(15)
C4 H4B 0.970(16)
C4 H4C 0.955(16)
N7 H7A 0.843(17)
N7 H7B 0.867(16)
N7 C5 1.3376(13)
N8 H8A 0.880(16)
N8 H8B 0.893(16)
N8 C5 1.3350(13)
N9 H9A 0.866(16)
N9 H9B 0.885(17)
N9 C5 1.3162(13)

loop_
_geom_hbond_atom_site_label_D
_geom_hbond_atom_site_label_H
_geom_hbond_atom_site_label_A
_geom_hbond_distance_DH
_geom_hbond_distance_HA
_geom_hbond_distance_DA
_geom_hbond_angle_DHA
_geom_hbond_site_symmetry_A
N7 H7A O3 0.843(17) 2.278(17) 3.0719(12) 157.0(15) 1_655
N7 H7B O1 0.867(16) 2.041(16) 2.8999(12) 170.9(14) 4_575
N8 H8A O1 0.880(16) 2.421(15) 3.1497(12) 140.4(12) 1_545
N8 H8B O1 0.893(16) 1.918(16) 2.8019(12) 170.0(15) 3_666
N9 H9A N2 0.866(16) 2.203(16) 3.0647(13) 173.1(14) 4_575
N9 H9B N1 0.885(17) 2.048(17) 2.9305(13) 175.0(14) 3_566

loop_
_geom_torsion_atom_site_label_1
_geom_torsion_atom_site_label_2
_geom_torsion_atom_site_label_3
_geom_torsion_atom_site_label_4
_geom_torsion
O1 N3 C3 N4 1.2(2)
O1 N3 C3 C2 -176.26(9)
O2 N6 C1 N5 177.56(9)
O2 N6 C1 C2 -0.83(15)
O3 N6 C1 N5 -1.23(14)
O3 N6 C1 C2 -179.63(9)
N1 N2 N3 O1 176.60(8)
N1 N2 N3 C3 -0.85(11)
N1 C2 C3 N3 -0.75(11)
N1 C2 C3 N4 -179.11(8)
N2 N1 C2 C1 -178.49(15)
N2 N1 C2 C3 0.23(11)
N2 N3 C3 N4 178.39(13)
N2 N3 C3 C2 0.96(10)
N4 N5 C1 N6 -179.78(8)
N4 N5 C1 C2 -1.14(11)
N5 N4 C3 N3 -178.29(13)
N5 N4 C3 C2 -0.91(11)
N5 C1 C2 N1 179.35(15)
N5 C1 C2 C3 0.59(11)
N6 C1 C2 N1 -2.1(2)
N6 C1 C2 C3 179.09(9)
C1 C2 C3 N3 178.57(8)
C1 C2 C3 N4 0.20(10)
C2 N1 N2 N3 0.37(10)
C3 N4 N5 C1 1.24(10)
C4 N4 N5 C1 172.97(9)
C4 N4 C3 N3 10.8(2)
C4 N4 C3 C2 -171.78(10)
